data_4339287
loop_
_publ_author_name
'Ohashi, Masato'
'Shima, Asuka'
'R\"uffer, Tobias'
'Mizomoto, Hitoshi'
'Kaneda, Yutaka'
'Mashima, Kazushi'

_publ_section_title
;
 Linear metal-metal-bonded tetranuclear M-Mo-Mo-M complexes (M = Ir and
 Rh): oxidative metal-metal bond formation in a tetrametallic system and
 1,4-addition reaction of alkyl halides.
;
_journal_issue 16
_journal_name_full 'Inorganic chemistry'
_journal_page_first 6702
_journal_page_last 6714
_journal_paper_doi 10.1021/ic062474q
_journal_volume 46
_journal_year 2007
_chemical_formula_moiety '(C88 H88 Cl2 Ir2 Mo2 N8 O4 P4 2+), 2(P1 F6 1-), 2.83(C1 H2 Cl2)'
_chemical_formula_sum 'C90.83 H93.67 Cl7.66 F12 Ir2 Mo2 N8 O4 P6'
_chemical_formula_weight 2623.22
_chemical_name_systematic
; 
 ? 
;
_space_group_IT_number 15
_symmetry_cell_setting monoclinic
_symmetry_Int_Tables_number 15
_symmetry_space_group_name_Hall '-C 2yc'
_symmetry_space_group_name_H-M 'C 1 2/c 1'
_atom_sites_solution_hydrogens geom
_atom_sites_solution_primary direct
_atom_sites_solution_secondary difmap
_cell_angle_alpha 90.00
_cell_angle_beta 115.3044(4)
_cell_angle_gamma 90.00
_cell_formula_units_Z 4
_cell_length_a 30.4565(4)
_cell_length_b 12.62185(16)
_cell_length_c 30.7539(4)
_cell_measurement_reflns_used 213951
_cell_measurement_temperature 233(2)
_cell_measurement_theta_max 32.00
_cell_measurement_theta_min 1.34
_cell_volume 10688.0(2)
_computing_cell_refinement 'Rigaku/RAPID Diffractometer Control'
_computing_data_collection 'Rigaku/RAPID Diffractometer Control'
_computing_data_reduction 'teXsan: PROCESS (MSC)'
_computing_molecular_graphics 'Ortep-3 (Louis J. Farrugia, 1999)'
_computing_publication_material 'SHELXL-97 and modified'
_computing_structure_refinement 'SHELXL-97 (Sheldrick, 1999)'
_computing_structure_solution 'SIR97(Cascarano al.,Acta Cryst.,1996,A52,C-79)'
_diffrn_ambient_temperature 233(2)
_diffrn_measured_fraction_theta_full 0.999
_diffrn_measured_fraction_theta_max 0.999
_diffrn_measurement_device_type 'Rigaku R-AXIS RAPID'
_diffrn_measurement_method 'Rigaku R-AXIS RAPID imaging plate detector'
_diffrn_radiation_monochromator graphite
_diffrn_radiation_source 'fine-focus sealed tube'
_diffrn_radiation_type MoK\a
_diffrn_radiation_wavelength 0.71069
_diffrn_reflns_av_R_equivalents 0.0905
_diffrn_reflns_av_sigmaI/netI 0.0379
_diffrn_reflns_limit_h_max 39
_diffrn_reflns_limit_h_min -39
_diffrn_reflns_limit_k_max 16
_diffrn_reflns_limit_k_min -16
_diffrn_reflns_limit_l_max 39
_diffrn_reflns_limit_l_min -39
_diffrn_reflns_number 97702
_diffrn_reflns_theta_full 27.50
_diffrn_reflns_theta_max 27.50
_diffrn_reflns_theta_min 2.57
_exptl_absorpt_coefficient_mu 3.064
_exptl_absorpt_correction_T_max 0.3019
_exptl_absorpt_correction_T_min 0.2773
_exptl_absorpt_correction_type numerical
_exptl_absorpt_process_details
;
Higashi, T. (1999). Shape - Program to obtain Crystal Shape using CCD
camera. Rigaku Corporation, Tokyo, Japan.
Higashi, T. (1999). Numabs - Numerical Absorption Correction, Rigaku
Corporation, Tokyo, Japan.
;
_exptl_crystal_colour deep-red
_exptl_crystal_density_diffrn 1.630
_exptl_crystal_density_method 'not measured'
_exptl_crystal_description block
_exptl_crystal_F_000 5172
_exptl_crystal_size_max 0.56
_exptl_crystal_size_mid 0.56
_exptl_crystal_size_min 0.51
_refine_diff_density_max 2.075
_refine_diff_density_min -2.564
_refine_diff_density_rms 0.185
_refine_ls_extinction_method none
_refine_ls_goodness_of_fit_ref 1.050
_refine_ls_hydrogen_treatment constr
_refine_ls_matrix_type full
_refine_ls_number_parameters 551
_refine_ls_number_reflns 12277
_refine_ls_number_restraints 21
_refine_ls_restrained_S_all 1.209
_refine_ls_R_factor_all 0.0715
_refine_ls_R_factor_gt 0.0618
_refine_ls_shift/su_max 0.001
_refine_ls_shift/su_mean 0.000
_refine_ls_structure_factor_coef Fsqd
_refine_ls_weighting_details 'calc w=1/[\s^2^(Fo^2^)+(0.1082P)^2^+106.7389P] where P=(Fo^2^+2Fc^2^)/3'
_refine_ls_weighting_scheme calc
_refine_ls_wR_factor_gt 0.1825
_refine_ls_wR_factor_ref 0.1910
_reflns_number_gt 10470
_reflns_number_total 12277
_reflns_threshold_expression >2sigma(I)
_cod_data_source_file ic062474q-file003.cif
_cod_data_source_block complex10
_cod_original_sg_symbol_Hall '-C 2YC'
_cod_original_sg_symbol_H-M 'C 2/c'
_cod_database_code 4339287

loop_
_symmetry_equiv_pos_as_xyz
'x, y, z'
'-x, y, -z+1/2'
'x+1/2, y+1/2, z'
'-x+1/2, y+1/2, -z+1/2'
'-x, -y, -z'
'x, -y, z-1/2'
'-x+1/2, -y+1/2, -z'
'x+1/2, -y+1/2, z-1/2'

loop_
_atom_site_label
_atom_site_type_symbol
_atom_site_fract_x
_atom_site_fract_y
_atom_site_fract_z
_atom_site_U_iso_or_equiv
_atom_site_adp_type
_atom_site_occupancy
_atom_site_symmetry_multiplicity
_atom_site_calc_flag
_atom_site_refinement_flags
Ir Ir 0.037711(11) 0.48522(2) 0.147304(10) 0.03522(13) Uani 1 1 d .
Mo Mo 0.01053(2) 0.48449(5) 0.22117(2) 0.03228(16) Uani 1 1 d .
Cl1 Cl 0.06285(12) 0.4861(2) 0.08056(11) 0.0692(8) Uani 1 1 d .
P1 P 0.05543(9) 0.66471(18) 0.16586(8) 0.0437(5) Uani 1 1 d .
P2 P 0.01575(7) 0.30611(16) 0.13835(7) 0.0356(4) Uani 1 1 d .
P3 P 0.7725(3) 0.0057(6) 0.1247(3) 0.159(3) Uiso 1 1 d D
F1 F 0.8225(5) -0.0130(10) 0.1308(5) 0.153(5) Uiso 1 1 d D
F2 F 0.7231(7) 0.0135(18) 0.1178(9) 0.346(17) Uiso 1 1 d D
F3 F 0.7823(6) -0.0468(14) 0.1687(6) 0.209(7) Uiso 1 1 d D
F4 F 0.7618(9) 0.052(2) 0.0795(7) 0.347(15) Uiso 1 1 d D
F5 F 0.7842(5) 0.1086(11) 0.1474(6) 0.189(6) Uiso 1 1 d D
F6 F 0.7599(10) -0.0936(18) 0.1005(10) 0.62(4) Uiso 1 1 d D
O1 O -0.0461(2) 0.5856(5) 0.18025(19) 0.0411(12) Uani 1 1 d .
O2 O 0.06790(19) 0.3824(4) 0.25755(18) 0.0370(11) Uani 1 1 d .
N1 N 0.0589(3) 0.6167(5) 0.2529(2) 0.0406(15) Uani 1 1 d .
N2 N -0.0370(2) 0.3515(5) 0.1876(2) 0.0325(12) Uani 1 1 d .
N3 N -0.0704(3) 0.5113(6) 0.0733(3) 0.0491(18) Uani 1 1 d .
N4 N 0.1460(3) 0.4520(8) 0.2207(3) 0.058(2) Uani 1 1 d .
C1 C -0.0308(3) 0.5088(6) 0.1011(3) 0.0410(18) Uani 1 1 d .
C2 C -0.1218(4) 0.5092(8) 0.0389(4) 0.061(3) Uani 1 1 d .
C3 C -0.1504(7) 0.501(3) 0.0671(8) 0.209(19) Uani 1 1 d .
H3A H -0.1418 0.4365 0.0859 0.251 Uiso 1 1 calc R
H3B H -0.1847 0.5001 0.0455 0.251 Uiso 1 1 calc R
H3C H -0.1435 0.5617 0.0885 0.251 Uiso 1 1 calc R
C4 C -0.1317(8) 0.6040(18) 0.0110(9) 0.209(16) Uani 1 1 d .
H4A H -0.1261 0.6649 0.0320 0.251 Uiso 1 1 calc R
H4B H -0.1652 0.6037 -0.0128 0.251 Uiso 1 1 calc R
H4C H -0.1104 0.6078 -0.0050 0.251 Uiso 1 1 calc R
C5 C -0.1302(6) 0.4137(15) 0.0069(7) 0.136(8) Uani 1 1 d .
H5A H -0.1230 0.3498 0.0262 0.164 Uiso 1 1 calc R
H5B H -0.1092 0.4176 -0.0095 0.164 Uiso 1 1 calc R
H5C H -0.1639 0.4123 -0.0167 0.164 Uiso 1 1 calc R
C6 C 0.1059(3) 0.4607(7) 0.1938(3) 0.0444(18) Uani 1 1 d .
C7 C 0.1961(4) 0.4516(12) 0.2583(5) 0.080(4) Uani 1 1 d .
C8 C 0.2227(6) 0.5363(18) 0.2471(7) 0.126(7) Uani 1 1 d .
H8A H 0.2073 0.6038 0.2463 0.151 Uiso 1 1 calc R
H8B H 0.2225 0.5228 0.2159 0.151 Uiso 1 1 calc R
H8C H 0.2560 0.5380 0.2715 0.151 Uiso 1 1 calc R
C9 C 0.1926(5) 0.4717(15) 0.3069(6) 0.103(6) Uani 1 1 d .
H9A H 0.1806 0.5428 0.3070 0.124 Uiso 1 1 calc R
H9B H 0.2245 0.4638 0.3334 0.124 Uiso 1 1 calc R
H9C H 0.1704 0.4207 0.3104 0.124 Uiso 1 1 calc R
C10 C 0.2152(6) 0.3425(19) 0.2599(9) 0.171(11) Uani 1 1 d .
H10A H 0.1955 0.2926 0.2678 0.205 Uiso 1 1 calc R
H10B H 0.2485 0.3390 0.2841 0.205 Uiso 1 1 calc R
H10C H 0.2141 0.3247 0.2287 0.205 Uiso 1 1 calc R
C11 C 0.0706(3) 0.6346(6) 0.3001(3) 0.0421(17) Uani 1 1 d .
C12 C 0.1085(4) 0.7067(8) 0.3275(3) 0.058(2) Uani 1 1 d .
H12 H 0.1166 0.7168 0.3604 0.070 Uiso 1 1 calc R
C13 C 0.1322(4) 0.7596(9) 0.3069(4) 0.068(3) Uani 1 1 d .
H13 H 0.1580 0.8048 0.3252 0.082 Uiso 1 1 calc R
C14 C 0.1181(4) 0.7473(8) 0.2563(3) 0.060(3) Uani 1 1 d .
H14 H 0.1335 0.7863 0.2407 0.072 Uiso 1 1 calc R
C15 C 0.0818(3) 0.6775(7) 0.2312(3) 0.0471(19) Uani 1 1 d .
C16 C 0.0048(4) 0.7577(7) 0.1454(3) 0.051(2) Uani 1 1 d .
C17 C -0.0035(5) 0.8256(8) 0.1765(4) 0.067(3) Uani 1 1 d .
H17 H 0.0157 0.8207 0.2098 0.080 Uiso 1 1 calc R
C18 C -0.0399(6) 0.9002(10) 0.1587(5) 0.085(4) Uani 1 1 d .
H18 H -0.0451 0.9462 0.1801 0.103 Uiso 1 1 calc R
C19 C -0.0689(6) 0.9084(10) 0.1099(5) 0.086(4) Uani 1 1 d .
H19 H -0.0941 0.9586 0.0979 0.103 Uiso 1 1 calc R
C20 C -0.0603(5) 0.8430(9) 0.0798(4) 0.074(3) Uani 1 1 d .
H20 H -0.0796 0.8493 0.0465 0.088 Uiso 1 1 calc R
C21 C -0.0235(4) 0.7658(8) 0.0962(3) 0.058(2) Uani 1 1 d .
H21 H -0.0182 0.7210 0.0745 0.070 Uiso 1 1 calc R
C22 C 0.0982(4) 0.7328(8) 0.1493(3) 0.055(2) Uani 1 1 d .
C23 C 0.0958(4) 0.8438(9) 0.1438(3) 0.063(3) Uani 1 1 d .
H23 H 0.0715 0.8829 0.1477 0.076 Uiso 1 1 calc R
C24 C 0.1305(5) 0.8948(11) 0.1322(4) 0.078(4) Uani 1 1 d .
H24 H 0.1298 0.9691 0.1299 0.093 Uiso 1 1 calc R
C25 C 0.1646(5) 0.8410(12) 0.1244(4) 0.081(4) Uani 1 1 d .
H25 H 0.1865 0.8775 0.1155 0.097 Uiso 1 1 calc R
C26 C 0.1674(4) 0.7329(14) 0.1294(4) 0.084(4) Uani 1 1 d .
H26 H 0.1916 0.6955 0.1246 0.101 Uiso 1 1 calc R
C27 C 0.1341(4) 0.6777(10) 0.1416(4) 0.066(3) Uani 1 1 d .
H27 H 0.1360 0.6035 0.1447 0.079 Uiso 1 1 calc R
C28 C -0.0716(3) 0.3326(6) 0.2046(3) 0.0373(16) Uani 1 1 d .
C29 C -0.1097(3) 0.2587(7) 0.1804(3) 0.0461(19) Uani 1 1 d .
H29 H -0.1339 0.2474 0.1913 0.055 Uiso 1 1 calc R
C30 C -0.1111(3) 0.2048(7) 0.1417(3) 0.051(2) Uani 1 1 d .
H30 H -0.1367 0.1575 0.1253 0.061 Uiso 1 1 calc R
C31 C -0.0743(3) 0.2197(7) 0.1262(3) 0.0462(19) Uani 1 1 d .
H31 H -0.0746 0.1813 0.0999 0.055 Uiso 1 1 calc R
C32 C -0.0379(3) 0.2914(6) 0.1501(3) 0.0375(16) Uani 1 1 d .
C33 C 0.0583(3) 0.2104(7) 0.1792(3) 0.0454(19) Uani 1 1 d .
C34 C 0.0462(4) 0.1431(8) 0.2082(3) 0.059(2) Uani 1 1 d .
H34 H 0.0157 0.1484 0.2088 0.071 Uiso 1 1 calc R
C35 C 0.0798(6) 0.0674(9) 0.2365(4) 0.083(4) Uani 1 1 d .
H35 H 0.0716 0.0213 0.2559 0.100 Uiso 1 1 calc R
C36 C 0.1236(6) 0.0601(11) 0.2361(6) 0.093(5) Uani 1 1 d .
H36 H 0.1462 0.0103 0.2559 0.112 Uiso 1 1 calc R
C37 C 0.1353(5) 0.1244(12) 0.2073(6) 0.092(4) Uani 1 1 d .
H37 H 0.1656 0.1164 0.2064 0.110 Uiso 1 1 calc R
C38 C 0.1032(4) 0.2021(9) 0.1789(4) 0.067(3) Uani 1 1 d .
H38 H 0.1121 0.2480 0.1599 0.081 Uiso 1 1 calc R
C39 C -0.0020(3) 0.2416(7) 0.0805(3) 0.0438(18) Uani 1 1 d .
C40 C -0.0028(3) 0.1314(8) 0.0780(3) 0.051(2) Uani 1 1 d .
H40 H 0.0092 0.0911 0.1064 0.061 Uiso 1 1 calc R
C41 C -0.0215(4) 0.0802(9) 0.0333(4) 0.064(3) Uani 1 1 d .
H41 H -0.0222 0.0058 0.0317 0.077 Uiso 1 1 calc R
C42 C -0.0388(4) 0.1397(10) -0.0085(4) 0.066(3) Uani 1 1 d .
H42 H -0.0515 0.1053 -0.0385 0.079 Uiso 1 1 calc R
C43 C -0.0379(4) 0.2475(9) -0.0068(3) 0.059(2) Uani 1 1 d .
H43 H -0.0494 0.2868 -0.0355 0.071 Uiso 1 1 calc R
C44 C -0.0198(3) 0.3002(8) 0.0375(3) 0.049(2) Uani 1 1 d .
H44 H -0.0195 0.3746 0.0385 0.059 Uiso 1 1 calc R
C45 C 0.1741(8) 0.152(5) 0.0789(11) 0.27(3) Uiso 0.673(12) 1 d PD
H45A H 0.1805 0.0795 0.0717 0.327 Uiso 0.673(12) 1 calc PR
H45B H 0.1844 0.2001 0.0600 0.327 Uiso 0.673(12) 1 calc PR
Cl2 Cl 0.1110(3) 0.1669(7) 0.0600(3) 0.134(3) Uiso 0.673(12) 1 d PD
Cl3 Cl 0.2100(5) 0.1770(13) 0.1404(5) 0.227(7) Uiso 0.673(12) 1 d PD
C46 C 0.7938(13) 0.109(3) -0.0017(13) 0.178(14) Uiso 0.743(10) 1 d P
H46A H 0.7940 0.1456 0.0266 0.213 Uiso 0.743(10) 1 calc PR
H46B H 0.7794 0.0393 -0.0035 0.213 Uiso 0.743(10) 1 calc PR
Cl4 Cl 0.7568(3) 0.1835(7) -0.0545(3) 0.134(3) Uiso 0.743(10) 1 d P
Cl5 Cl 0.8508(2) 0.0952(5) 0.0052(2) 0.103(2) Uiso 0.743(10) 1 d P

loop_
_atom_site_aniso_label
_atom_site_aniso_U_11
_atom_site_aniso_U_22
_atom_site_aniso_U_33
_atom_site_aniso_U_23
_atom_site_aniso_U_13
_atom_site_aniso_U_12
Ir 0.03639(18) 0.03633(19) 0.03051(18) -0.00047(11) 0.01198(13) -0.00545(11)
Mo 0.0352(3) 0.0309(3) 0.0278(3) -0.0007(2) 0.0107(3) -0.0021(2)
Cl1 0.0816(19) 0.0857(19) 0.0546(15) -0.0153(12) 0.0428(14) -0.0304(14)
P1 0.0535(12) 0.0398(11) 0.0374(10) -0.0015(8) 0.0191(9) -0.0128(9)
P2 0.0394(10) 0.0342(9) 0.0322(9) -0.0026(7) 0.0142(8) -0.0009(8)
O1 0.044(3) 0.042(3) 0.030(3) 0.002(2) 0.009(2) 0.006(2)
O2 0.036(3) 0.041(3) 0.032(3) 0.001(2) 0.013(2) 0.002(2)
N1 0.049(4) 0.035(3) 0.036(3) -0.006(3) 0.016(3) -0.010(3)
N2 0.034(3) 0.029(3) 0.031(3) -0.002(2) 0.010(2) -0.002(2)
N3 0.048(4) 0.053(4) 0.039(4) 0.003(3) 0.012(4) 0.000(3)
N4 0.038(4) 0.072(5) 0.056(5) 0.004(4) 0.011(4) -0.006(4)
C1 0.047(5) 0.038(4) 0.036(4) 0.000(3) 0.016(4) -0.005(3)
C2 0.044(5) 0.060(6) 0.055(6) 0.003(5) -0.001(4) 0.003(4)
C3 0.060(10) 0.46(6) 0.108(16) -0.08(2) 0.034(10) -0.061(17)
C4 0.120(15) 0.15(2) 0.21(2) 0.120(19) -0.068(16) -0.040(14)
C5 0.080(10) 0.118(14) 0.121(14) -0.049(11) -0.043(9) 0.014(9)
C6 0.041(4) 0.049(5) 0.042(4) -0.002(4) 0.017(4) -0.009(4)
C7 0.032(5) 0.100(9) 0.080(8) -0.002(7) -0.002(5) -0.005(5)
C8 0.062(9) 0.183(19) 0.100(13) 0.016(13) 0.004(8) -0.050(11)
C9 0.066(8) 0.144(15) 0.070(9) 0.009(9) 0.001(7) -0.033(9)
C10 0.071(10) 0.17(2) 0.19(2) -0.055(18) -0.021(12) 0.031(12)
C11 0.051(4) 0.036(4) 0.035(4) -0.003(3) 0.014(3) -0.003(3)
C12 0.074(6) 0.058(6) 0.034(4) -0.006(4) 0.015(4) -0.021(5)
C13 0.080(7) 0.068(7) 0.045(5) -0.014(5) 0.015(5) -0.039(6)
C14 0.074(6) 0.057(6) 0.046(5) -0.008(4) 0.023(5) -0.032(5)
C15 0.057(5) 0.043(4) 0.040(4) 0.000(3) 0.020(4) -0.013(4)
C16 0.063(5) 0.037(4) 0.052(5) 0.002(4) 0.025(4) -0.010(4)
C17 0.092(8) 0.043(5) 0.064(6) -0.001(5) 0.032(6) 0.001(5)
C18 0.115(11) 0.055(7) 0.089(9) -0.004(6) 0.045(8) 0.019(7)
C19 0.105(10) 0.047(6) 0.100(10) 0.017(6) 0.040(8) 0.015(6)
C20 0.086(8) 0.051(6) 0.065(7) 0.020(5) 0.015(6) -0.001(5)
C21 0.068(6) 0.053(5) 0.046(5) 0.003(4) 0.017(5) -0.011(5)
C22 0.064(6) 0.058(6) 0.040(4) -0.004(4) 0.019(4) -0.027(5)
C23 0.085(7) 0.058(6) 0.045(5) 0.002(4) 0.026(5) -0.024(5)
C24 0.096(9) 0.068(7) 0.062(7) 0.004(6) 0.027(6) -0.041(7)
C25 0.086(9) 0.096(10) 0.056(6) 0.004(6) 0.024(6) -0.049(8)
C26 0.059(7) 0.133(13) 0.064(7) -0.010(8) 0.031(6) -0.030(7)
C27 0.061(6) 0.073(7) 0.059(6) 0.001(5) 0.021(5) -0.020(5)
C28 0.037(4) 0.039(4) 0.033(4) 0.001(3) 0.012(3) -0.002(3)
C29 0.038(4) 0.054(5) 0.047(5) -0.004(4) 0.019(4) -0.009(4)
C30 0.044(4) 0.049(5) 0.054(5) -0.012(4) 0.018(4) -0.015(4)
C31 0.051(5) 0.043(4) 0.043(4) -0.012(4) 0.018(4) -0.012(4)
C32 0.040(4) 0.038(4) 0.032(4) -0.002(3) 0.013(3) -0.005(3)
C33 0.053(5) 0.037(4) 0.037(4) -0.005(3) 0.010(4) 0.002(3)
C34 0.081(7) 0.044(5) 0.047(5) 0.004(4) 0.022(5) 0.013(5)
C35 0.118(11) 0.051(6) 0.055(6) 0.007(5) 0.013(7) 0.016(7)
C36 0.091(10) 0.062(8) 0.087(10) 0.002(7) 0.001(8) 0.024(7)
C37 0.065(7) 0.081(9) 0.105(11) -0.011(8) 0.012(7) 0.024(7)
C38 0.050(5) 0.061(6) 0.081(7) -0.001(6) 0.019(5) 0.013(5)
C39 0.048(4) 0.047(5) 0.037(4) -0.007(3) 0.019(4) -0.003(4)
C40 0.060(5) 0.052(5) 0.043(5) -0.010(4) 0.024(4) -0.003(4)
C41 0.085(7) 0.053(5) 0.058(6) -0.022(5) 0.034(6) -0.004(5)
C42 0.072(7) 0.075(7) 0.047(5) -0.021(5) 0.022(5) -0.002(6)
C43 0.064(6) 0.077(7) 0.031(4) -0.001(4) 0.016(4) 0.002(5)
C44 0.057(5) 0.050(5) 0.042(5) -0.004(4) 0.021(4) -0.001(4)

loop_
_atom_type_symbol
_atom_type_description
_atom_type_scat_dispersion_real
_atom_type_scat_dispersion_imag
_atom_type_scat_source
C C 0.0033 0.0016 'International Tables Vol C Tables 4.2.6.8 and 6.1.1.4'
H H 0.0000 0.0000 'International Tables Vol C Tables 4.2.6.8 and 6.1.1.4'
Cl Cl 0.1484 0.1585 'International Tables Vol C Tables 4.2.6.8 and 6.1.1.4'
F F 0.0171 0.0103 'International Tables Vol C Tables 4.2.6.8 and 6.1.1.4'
P P 0.1023 0.0942 'International Tables Vol C Tables 4.2.6.8 and 6.1.1.4'
N N 0.0061 0.0033 'International Tables Vol C Tables 4.2.6.8 and 6.1.1.4'
O O 0.0106 0.0060 'International Tables Vol C Tables 4.2.6.8 and 6.1.1.4'
Mo Mo -1.6832 0.6857 'International Tables Vol C Tables 4.2.6.8 and 6.1.1.4'
Ir Ir -1.4442 7.9887 'International Tables Vol C Tables 4.2.6.8 and 6.1.1.4'

loop_
_geom_angle_atom_site_label_1
_geom_angle_atom_site_label_2
_geom_angle_atom_site_label_3
_geom_angle
_geom_angle_site_symmetry_1
_geom_angle_site_symmetry_3
C6 Ir C1 179.5(4) . .
C6 Ir P2 95.3(3) . .
C1 Ir P2 84.3(2) . .
C6 Ir P1 85.1(3) . .
C1 Ir P1 95.2(2) . .
P2 Ir P1 170.94(7) . .
C6 Ir Cl1 89.9(3) . .
C1 Ir Cl1 90.5(3) . .
P2 Ir Cl1 94.64(8) . .
P1 Ir Cl1 94.41(9) . .
C6 Ir Mo 89.8(3) . .
C1 Ir Mo 89.8(3) . .
P2 Ir Mo 85.50(5) . .
P1 Ir Mo 85.45(6) . .
Cl1 Ir Mo 179.68(7) . .
O2 Mo O1 175.9(2) . .
O2 Mo Mo 92.01(15) . 2
O1 Mo Mo 92.08(16) . 2
O2 Mo N1 88.9(3) . .
O1 Mo N1 91.7(2) . .
Mo Mo N1 90.81(18) 2 .
O2 Mo N2 90.8(2) . .
O1 Mo N2 88.5(2) . .
Mo Mo N2 91.07(17) 2 .
N1 Mo N2 178.1(3) . .
O2 Mo Ir 88.04(15) . .
O1 Mo Ir 87.87(16) . .
Mo Mo Ir 179.78(3) 2 .
N1 Mo Ir 88.98(18) . .
N2 Mo Ir 89.14(16) . .
C22 P1 C16 101.7(5) . .
C22 P1 C15 103.7(4) . .
C16 P1 C15 103.4(4) . .
C22 P1 Ir 120.7(4) . .
C16 P1 Ir 117.8(3) . .
C15 P1 Ir 107.5(3) . .
C39 P2 C33 101.8(4) . .
C39 P2 C32 103.3(4) . .
C33 P2 C32 103.2(4) . .
C39 P2 Ir 119.9(3) . .
C33 P2 Ir 118.4(3) . .
C32 P2 Ir 108.1(3) . .
F4 P3 F3 176.5(13) . .
F4 P3 F6 87.3(12) . .
F3 P3 F6 89.3(12) . .
F4 P3 F2 92.4(11) . .
F3 P3 F2 87.3(11) . .
F6 P3 F2 87.3(11) . .
F4 P3 F5 90.5(11) . .
F3 P3 F5 92.9(9) . .
F6 P3 F5 177.7(14) . .
F2 P3 F5 92.1(10) . .
F4 P3 F1 89.1(11) . .
F3 P3 F1 91.0(9) . .
F6 P3 F1 87.6(11) . .
F2 P3 F1 174.6(11) . .
F5 P3 F1 93.1(8) . .
C11 O1 Mo 120.2(5) 2 .
C28 O2 Mo 121.4(5) 2 .
C11 N1 C15 117.8(7) . .
C11 N1 Mo 115.3(5) . .
C15 N1 Mo 126.6(5) . .
C32 N2 C28 118.5(6) . .
C32 N2 Mo 126.7(5) . .
C28 N2 Mo 114.6(5) . .
C1 N3 C2 176.9(10) . .
C6 N4 C7 173.2(12) . .
N3 C1 Ir 172.7(8) . .
C4 C2 N3 107.7(11) . .
C4 C2 C3 112.7(19) . .
N3 C2 C3 107.1(12) . .
C4 C2 C5 110.1(18) . .
N3 C2 C5 108.4(10) . .
C3 C2 C5 110.6(16) . .
C2 C3 H3A 109.5 . .
C2 C3 H3B 109.5 . .
H3A C3 H3B 109.5 . .
C2 C3 H3C 109.5 . .
H3A C3 H3C 109.5 . .
H3B C3 H3C 109.5 . .
C2 C4 H4A 109.5 . .
C2 C4 H4B 109.5 . .
H4A C4 H4B 109.5 . .
C2 C4 H4C 109.5 . .
H4A C4 H4C 109.5 . .
H4B C4 H4C 109.5 . .
C2 C5 H5A 109.5 . .
C2 C5 H5B 109.5 . .
H5A C5 H5B 109.5 . .
C2 C5 H5C 109.5 . .
H5A C5 H5C 109.5 . .
H5B C5 H5C 109.5 . .
N4 C6 Ir 176.4(9) . .
N4 C7 C8 107.8(12) . .
N4 C7 C10 106.9(12) . .
C8 C7 C10 115.7(17) . .
N4 C7 C9 106.1(11) . .
C8 C7 C9 112.1(14) . .
C10 C7 C9 107.7(16) . .
C7 C8 H8A 109.5 . .
C7 C8 H8B 109.5 . .
H8A C8 H8B 109.5 . .
C7 C8 H8C 109.5 . .
H8A C8 H8C 109.5 . .
H8B C8 H8C 109.5 . .
C7 C9 H9A 109.5 . .
C7 C9 H9B 109.5 . .
H9A C9 H9B 109.5 . .
C7 C9 H9C 109.5 . .
H9A C9 H9C 109.5 . .
H9B C9 H9C 109.5 . .
C7 C10 H10A 109.5 . .
C7 C10 H10B 109.5 . .
H10A C10 H10B 109.5 . .
C7 C10 H10C 109.5 . .
H10A C10 H10C 109.5 . .
H10B C10 H10C 109.5 . .
O1 C11 N1 118.6(7) 2 .
O1 C11 C12 120.4(7) 2 .
N1 C11 C12 121.0(8) . .
C13 C12 C11 120.2(9) . .
C13 C12 H12 119.9 . .
C11 C12 H12 119.9 . .
C12 C13 C14 119.5(9) . .
C12 C13 H13 120.2 . .
C14 C13 H13 120.2 . .
C15 C14 C13 118.5(9) . .
C15 C14 H14 120.8 . .
C13 C14 H14 120.8 . .
C14 C15 N1 122.6(8) . .
C14 C15 P1 123.2(7) . .
N1 C15 P1 113.9(6) . .
C17 C16 C21 119.7(10) . .
C17 C16 P1 122.5(8) . .
C21 C16 P1 117.6(8) . .
C18 C17 C16 120.2(11) . .
C18 C17 H17 119.9 . .
C16 C17 H17 119.9 . .
C17 C18 C19 121.0(12) . .
C17 C18 H18 119.5 . .
C19 C18 H18 119.5 . .
C20 C19 C18 118.6(12) . .
C20 C19 H19 120.7 . .
C18 C19 H19 120.7 . .
C19 C20 C21 122.6(11) . .
C19 C20 H20 118.7 . .
C21 C20 H20 118.7 . .
C16 C21 C20 118.0(11) . .
C16 C21 H21 121.0 . .
C20 C21 H21 121.0 . .
C27 C22 C23 118.6(10) . .
C27 C22 P1 121.4(8) . .
C23 C22 P1 120.0(9) . .
C24 C23 C22 118.7(12) . .
C24 C23 H23 120.6 . .
C22 C23 H23 120.6 . .
C25 C24 C23 122.3(12) . .
C25 C24 H24 118.8 . .
C23 C24 H24 118.8 . .
C24 C25 C26 119.7(11) . .
C24 C25 H25 120.1 . .
C26 C25 H25 120.1 . .
C25 C26 C27 120.4(14) . .
C25 C26 H26 119.8 . .
C27 C26 H26 119.8 . .
C22 C27 C26 120.2(12) . .
C22 C27 H27 119.9 . .
C26 C27 H27 119.9 . .
O2 C28 N2 118.1(7) 2 .
O2 C28 C29 121.9(7) 2 .
N2 C28 C29 120.0(7) . .
C30 C29 C28 119.9(8) . .
C30 C29 H29 120.1 . .
C28 C29 H29 120.1 . .
C29 C30 C31 120.1(8) . .
C29 C30 H30 120.0 . .
C31 C30 H30 120.0 . .
C32 C31 C30 118.9(8) . .
C32 C31 H31 120.5 . .
C30 C31 H31 120.5 . .
N2 C32 C31 122.3(7) . .
N2 C32 P2 114.3(5) . .
C31 C32 P2 123.1(6) . .
C38 C33 C34 119.7(9) . .
C38 C33 P2 117.4(8) . .
C34 C33 P2 122.8(8) . .
C33 C34 C35 119.5(12) . .
C33 C34 H34 120.3 . .
C35 C34 H34 120.3 . .
C36 C35 C34 120.5(14) . .
C36 C35 H35 119.7 . .
C34 C35 H35 119.7 . .
C35 C36 C37 120.3(13) . .
C35 C36 H36 119.8 . .
C37 C36 H36 119.8 . .
C36 C37 C38 121.2(14) . .
C36 C37 H37 119.4 . .
C38 C37 H37 119.4 . .
C33 C38 C37 118.8(13) . .
C33 C38 H38 120.6 . .
C37 C38 H38 120.6 . .
C40 C39 C44 118.8(8) . .
C40 C39 P2 119.5(7) . .
C44 C39 P2 121.3(7) . .
C39 C40 C41 120.3(9) . .
C39 C40 H40 119.8 . .
C41 C40 H40 119.8 . .
C42 C41 C40 119.7(10) . .
C42 C41 H41 120.2 . .
C40 C41 H41 120.2 . .
C43 C42 C41 120.8(9) . .
C43 C42 H42 119.6 . .
C41 C42 H42 119.6 . .
C42 C43 C44 120.4(10) . .
C42 C43 H43 119.8 . .
C44 C43 H43 119.8 . .
C43 C44 C39 119.9(9) . .
C43 C44 H44 120.0 . .
C39 C44 H44 120.0 . .
Cl3 C45 Cl2 115.1(17) . .
Cl3 C45 H45A 108.5 . .
Cl2 C45 H45A 108.5 . .
Cl3 C45 H45B 108.5 . .
Cl2 C45 H45B 108.5 . .
H45A C45 H45B 107.5 . .
Cl5 C46 Cl4 113(2) . .
Cl5 C46 H46A 109.0 . .
Cl4 C46 H46A 109.0 . .
Cl5 C46 H46B 109.0 . .
Cl4 C46 H46B 109.0 . .
H46A C46 H46B 107.8 . .

loop_
_geom_bond_atom_site_label_1
_geom_bond_atom_site_label_2
_geom_bond_distance
_geom_bond_site_symmetry_2
Ir C6 1.980(9) .
Ir C1 1.981(9) .
Ir P2 2.340(2) .
Ir P1 2.342(2) .
Ir Cl1 2.479(3) .
Ir Mo 2.7299(8) .
Mo O2 2.072(5) .
Mo O1 2.082(5) .
Mo Mo 2.1283(14) 2
Mo N1 2.164(6) .
Mo N2 2.168(6) .
P1 C22 1.807(9) .
P1 C16 1.822(10) .
P1 C15 1.826(9) .
P2 C39 1.816(8) .
P2 C33 1.824(9) .
P2 C32 1.827(8) .
P3 F4 1.411(18) .
P3 F3 1.420(15) .
P3 F6 1.424(19) .
P3 F2 1.431(18) .
P3 F5 1.445(14) .
P3 F1 1.471(13) .
O1 C11 1.300(10) 2
O2 C28 1.286(9) 2
N1 C11 1.357(10) .
N1 C15 1.384(11) .
N2 C32 1.372(10) .
N2 C28 1.382(10) .
N3 C1 1.143(12) .
N3 C2 1.468(12) .
N4 C6 1.149(12) .
N4 C7 1.468(12) .
C2 C4 1.43(2) .
C2 C3 1.47(3) .
C2 C5 1.509(19) .
C3 H3A 0.9700 .
C3 H3B 0.9700 .
C3 H3C 0.9700 .
C4 H4A 0.9700 .
C4 H4B 0.9700 .
C4 H4C 0.9700 .
C5 H5A 0.9700 .
C5 H5B 0.9700 .
C5 H5C 0.9700 .
C7 C8 1.47(2) .
C7 C10 1.49(3) .
C7 C9 1.56(2) .
C8 H8A 0.9700 .
C8 H8B 0.9700 .
C8 H8C 0.9700 .
C9 H9A 0.9700 .
C9 H9B 0.9700 .
C9 H9C 0.9700 .
C10 H10A 0.9700 .
C10 H10B 0.9700 .
C10 H10C 0.9700 .
C11 O1 1.300(10) 2
C11 C12 1.427(12) .
C12 C13 1.329(14) .
C12 H12 0.9400 .
C13 C14 1.434(13) .
C13 H13 0.9400 .
C14 C15 1.364(12) .
C14 H14 0.9400 .
C16 C17 1.385(14) .
C16 C21 1.389(13) .
C17 C18 1.377(17) .
C17 H17 0.9400 .
C18 C19 1.383(19) .
C18 H18 0.9400 .
C19 C20 1.348(19) .
C19 H19 0.9400 .
C20 C21 1.405(16) .
C20 H20 0.9400 .
C21 H21 0.9400 .
C22 C27 1.398(16) .
C22 C23 1.408(15) .
C23 C24 1.405(15) .
C23 H23 0.9400 .
C24 C25 1.35(2) .
C24 H24 0.9400 .
C25 C26 1.37(2) .
C25 H25 0.9400 .
C26 C27 1.408(15) .
C26 H26 0.9400 .
C27 H27 0.9400 .
C28 O2 1.286(9) 2
C28 C29 1.425(11) .
C29 C30 1.355(13) .
C29 H29 0.9400 .
C30 C31 1.407(12) .
C30 H30 0.9400 .
C31 C32 1.375(11) .
C31 H31 0.9400 .
C33 C38 1.375(14) .
C33 C34 1.390(14) .
C34 C35 1.398(15) .
C34 H34 0.9400 .
C35 C36 1.34(2) .
C35 H35 0.9400 .
C36 C37 1.36(2) .
C36 H36 0.9400 .
C37 C38 1.398(17) .
C37 H37 0.9400 .
C38 H38 0.9400 .
C39 C40 1.394(13) .
C39 C44 1.406(12) .
C40 C41 1.401(13) .
C40 H40 0.9400 .
C41 C42 1.384(16) .
C41 H41 0.9400 .
C42 C43 1.361(16) .
C42 H42 0.9400 .
C43 C44 1.399(12) .
C43 H43 0.9400 .
C44 H44 0.9400 .
C45 Cl3 1.76(2) .
C45 Cl2 1.76(2) .
C45 H45A 0.9800 .
C45 H45B 0.9800 .
C46 Cl5 1.67(4) .
C46 Cl4 1.79(4) .
C46 H46A 0.9800 .
C46 H46B 0.9800 .
